data_1575710
loop_
_publ_author_name
'Katkar, Ashwini Vishwasrao'
'Charpe, Vaibhav Pramod'
'Hwang, Kuo Chu'

_publ_section_title
;
 Synthesis of hydroxyl functionalized aryl/alkyl ketones via
 visible-light-driven cross-coupling of benzoquinones and alcohols at room
 temperature
;
_journal_issue 20
_journal_name_full 'Catalysis Science &amp; Technology'
_journal_page_first 5980
_journal_page_last 5985
_journal_paper_doi 10.1039/D5CY00925A
_journal_volume 15
_journal_year 2025
_chemical_formula_sum 'C7 H6 O3'
_chemical_formula_weight 138.12
_space_group_crystal_system orthorhombic
_space_group_IT_number 19
_space_group_name_Hall 'P 2ac 2ab'
_space_group_name_H-M_alt 'P 21 21 21'
_atom_sites_solution_hydrogens geom
_audit_creation_method SHELXL-2014/6
_audit_update_record
;
2025-06-23 deposited with the CCDC.	2025-09-15 downloaded from the CCDC.
;
_cell_angle_alpha 90
_cell_angle_beta 90
_cell_angle_gamma 90
_cell_formula_units_Z 4
_cell_length_a 6.7360(6)
_cell_length_b 8.2286(8)
_cell_length_c 11.3890(11)
_cell_measurement_reflns_used 3304
_cell_measurement_temperature 100(2)
_cell_measurement_theta_max 26.2661
_cell_measurement_theta_min 3.0541
_cell_volume 631.27(10)
_computing_cell_refinement 'SAINT V8.34A (Bruker AXS Inc., 2013)'
_computing_data_collection 'Bruker APEX2'
_computing_data_reduction 'SAINT V8.34A (Bruker AXS Inc., 2013)'
_computing_molecular_graphics 'Bruker SHELXTL'
_computing_publication_material 'Bruker SHELXTL'
_computing_structure_refinement 'SHELXL-2014/6 (Sheldrick, 2014)'
_diffrn_ambient_temperature 100(2)
_diffrn_detector_area_resol_mean 8.3333
_diffrn_measured_fraction_theta_full 0.997
_diffrn_measured_fraction_theta_max 0.997
_diffrn_measurement_device_type 'Bruker APEX-II CCD'
_diffrn_measurement_method '\f and \w scans'
_diffrn_radiation_type MoK\a
_diffrn_radiation_wavelength 0.71073
_diffrn_reflns_av_R_equivalents 0.0224
_diffrn_reflns_av_unetI/netI 0.0183
_diffrn_reflns_Laue_measured_fraction_full 0.997
_diffrn_reflns_Laue_measured_fraction_max 0.997
_diffrn_reflns_limit_h_max 8
_diffrn_reflns_limit_h_min -5
_diffrn_reflns_limit_k_max 10
_diffrn_reflns_limit_k_min -10
_diffrn_reflns_limit_l_max 14
_diffrn_reflns_limit_l_min -13
_diffrn_reflns_number 5591
_diffrn_reflns_point_group_measured_fraction_full 0.998
_diffrn_reflns_point_group_measured_fraction_max 0.998
_diffrn_reflns_theta_full 25.242
_diffrn_reflns_theta_max 26.334
_diffrn_reflns_theta_min 3.054
_exptl_absorpt_coefficient_mu 0.115
_exptl_absorpt_correction_T_max 0.9485
_exptl_absorpt_correction_T_min 0.8586
_exptl_absorpt_correction_type multi-scan
_exptl_absorpt_process_details 'SADABS V2014/4 (Bruker AXS Inc.)'
_exptl_crystal_colour 'Pale Yellow'
_exptl_crystal_density_diffrn 1.453
_exptl_crystal_density_meas ?
_exptl_crystal_density_method 'not measured'
_exptl_crystal_description Tabullar
_exptl_crystal_F_000 288
_exptl_crystal_size_max 0.08
_exptl_crystal_size_mid 0.07
_exptl_crystal_size_min 0.03
_refine_diff_density_max 0.271
_refine_diff_density_min -0.164
_refine_diff_density_rms 0.038
_refine_ls_abs_structure_details
;
 Refined as an inversion twin.
;
_refine_ls_abs_structure_Flack 0.3(14)
_refine_ls_extinction_method none
_refine_ls_goodness_of_fit_ref 1.091
_refine_ls_hydrogen_treatment constr
_refine_ls_matrix_type full
_refine_ls_number_parameters 94
_refine_ls_number_reflns 1290
_refine_ls_number_restraints 0
_refine_ls_restrained_S_all 1.091
_refine_ls_R_factor_all 0.0293
_refine_ls_R_factor_gt 0.0277
_refine_ls_shift/su_max 0.000
_refine_ls_shift/su_mean 0.000
_refine_ls_structure_factor_coef Fsqd
_refine_ls_weighting_details 'w=1/[\s^2^(Fo^2^)+(0.0420P)^2^+0.1108P] where P=(Fo^2^+2Fc^2^)/3'
_refine_ls_weighting_scheme calc
_refine_ls_wR_factor_gt 0.0746
_refine_ls_wR_factor_ref 0.0757
_reflns_Friedel_coverage 0.665
_reflns_Friedel_fraction_full 1.000
_reflns_Friedel_fraction_max 1.000
_reflns_number_gt 1227
_reflns_number_total 1290
_reflns_threshold_expression 'I > 2\s(I)'
_cod_data_source_file d5cy00925a2.cif
_cod_data_source_block 170509LT_0m_a
_cod_depositor_comments
;
The following automatic conversions were performed:

data item '_exptl_crystal_density_meas' value 'not measured' was
changed to '?' -- the value is perceived as not measured.

Automatic conversion script
Id: cif_fix_values 8170 2020-07-09 18:12:32Z antanas 

 Adding full bibliography for 1575710--1575714.cif.
;
_cod_database_code 1575710
_shelx_space_group_comment
;
The symmetry employed for this shelxl refinement is uniquely defined
by the following loop, which should always be used as a source of
symmetry information in preference to the above space-group names.
They are only intended as comments.
;
_shelxl_version_number 2014/6

loop_
_space_group_symop_operation_xyz
'x, y, z'
'-x+1/2, -y, z+1/2'
'-x, y+1/2, -z+1/2'
'x+1/2, -y+1/2, -z'

loop_
_atom_site_label
_atom_site_type_symbol
_atom_site_fract_x
_atom_site_fract_y
_atom_site_fract_z
_atom_site_U_iso_or_equiv
_atom_site_adp_type
_atom_site_occupancy
_atom_site_site_symmetry_order
_atom_site_calc_flag
_atom_site_refinement_flags_posn
_atom_site_refinement_flags_adp
_atom_site_refinement_flags_occupancy
_atom_site_disorder_assembly
_atom_site_disorder_group
C1 C 0.4049(3) 0.51852(19) 0.55649(14) 0.0163(3) Uani 1 1 d . . . . .
C2 C 0.3971(3) 0.49785(18) 0.43391(14) 0.0177(4) Uani 1 1 d . . . . .
H2 H 0.4010 0.3913 0.4019 0.021 Uiso 1 1 calc R U . . .
C3 C 0.3840(3) 0.6292(2) 0.35946(14) 0.0186(4) Uani 1 1 d . . . . .
H3 H 0.3773 0.6127 0.2770 0.022 Uiso 1 1 calc R U . . .
C4 C 0.3805(3) 0.78699(19) 0.40514(15) 0.0168(4) Uani 1 1 d . . . . .
C5 C 0.3891(2) 0.80913(18) 0.52724(14) 0.0155(3) Uani 1 1 d . . . . .
C6 C 0.3996(3) 0.67389(19) 0.60191(14) 0.0161(3) Uani 1 1 d . . . . .
H6 H 0.4031 0.6894 0.6845 0.019 Uiso 1 1 calc R U . . .
C7 C 0.3905(3) 0.9708(2) 0.57832(16) 0.0190(4) Uani 1 1 d . . . . .
H7 H 0.3953 0.9799 0.6614 0.023 Uiso 1 1 calc R U . . .
O1 O 0.4226(2) 0.39011(14) 0.63229(11) 0.0250(3) Uani 1 1 d . . . . .
H1 H 0.4125 0.3026 0.5948 0.038 Uiso 1 1 calc R U . . .
O2 O 0.3690(2) 0.91310(15) 0.32876(10) 0.0232(3) Uani 1 1 d . . . . .
H2A H 0.3705 1.0011 0.3662 0.035 Uiso 1 1 calc R U . . .
O3 O 0.3859(2) 1.09747(14) 0.51989(11) 0.0240(3) Uani 1 1 d . . . . .

loop_
_atom_site_aniso_label
_atom_site_aniso_U_11
_atom_site_aniso_U_22
_atom_site_aniso_U_33
_atom_site_aniso_U_23
_atom_site_aniso_U_13
_atom_site_aniso_U_12
C1 0.0155(8) 0.0140(7) 0.0195(8) 0.0023(6) 0.0004(7) 0.0000(7)
C2 0.0165(8) 0.0154(8) 0.0212(8) -0.0048(6) 0.0011(7) -0.0006(7)
C3 0.0184(8) 0.0222(8) 0.0152(7) -0.0025(6) 0.0006(7) 0.0009(8)
C4 0.0140(8) 0.0168(7) 0.0196(8) 0.0028(6) 0.0022(7) 0.0006(8)
C5 0.0123(7) 0.0147(7) 0.0194(8) -0.0012(6) 0.0011(7) 0.0000(8)
C6 0.0165(8) 0.0174(7) 0.0144(7) -0.0016(6) 0.0005(7) 0.0002(7)
C7 0.0175(8) 0.0156(7) 0.0240(8) -0.0025(6) -0.0007(7) -0.0005(8)
O1 0.0409(8) 0.0117(5) 0.0224(6) 0.0025(5) 0.0008(6) -0.0005(6)
O2 0.0307(8) 0.0181(6) 0.0209(6) 0.0065(5) 0.0013(5) 0.0009(6)
O3 0.0267(7) 0.0129(6) 0.0325(7) 0.0016(5) -0.0001(6) -0.0002(5)

loop_
_atom_type_symbol
_atom_type_description
_atom_type_scat_dispersion_real
_atom_type_scat_dispersion_imag
_atom_type_scat_source
C C 0.0033 0.0016 'International Tables Vol C Tables 4.2.6.8 and 6.1.1.4'
H H 0.0000 0.0000 'International Tables Vol C Tables 4.2.6.8 and 6.1.1.4'
O O 0.0106 0.0060 'International Tables Vol C Tables 4.2.6.8 and 6.1.1.4'

loop_
_geom_angle_atom_site_label_1
_geom_angle_atom_site_label_2
_geom_angle_atom_site_label_3
_geom_angle
_geom_angle_site_symmetry_1
_geom_angle_site_symmetry_3
_geom_angle_publ_flag
O1 C1 C6 118.73(14) . . ?
O1 C1 C2 122.36(14) . . ?
C6 C1 C2 118.88(14) . . ?
C3 C2 C1 121.23(14) . . ?
C3 C2 H2 119.4 . . ?
C1 C2 H2 119.4 . . ?
C2 C3 C4 120.05(15) . . ?
C2 C3 H3 120.0 . . ?
C4 C3 H3 120.0 . . ?
O2 C4 C3 118.20(14) . . ?
O2 C4 C5 122.58(14) . . ?
C3 C4 C5 119.22(15) . . ?
C6 C5 C4 119.99(14) . . ?
C6 C5 C7 118.93(14) . . ?
C4 C5 C7 121.07(14) . . ?
C1 C6 C5 120.61(14) . . ?
C1 C6 H6 119.7 . . ?
C5 C6 H6 119.7 . . ?
O3 C7 C5 123.80(15) . . ?
O3 C7 H7 118.1 . . ?
C5 C7 H7 118.1 . . ?
C1 O1 H1 109.5 . . ?
C4 O2 H2A 109.5 . . ?

loop_
_geom_bond_atom_site_label_1
_geom_bond_atom_site_label_2
_geom_bond_distance
_geom_bond_site_symmetry_2
_geom_bond_publ_flag
C1 O1 1.3697(19) . ?
C1 C6 1.380(2) . ?
C1 C2 1.407(2) . ?
C2 C3 1.377(2) . ?
C2 H2 0.9500 . ?
C3 C4 1.399(2) . ?
C3 H3 0.9500 . ?
C4 O2 1.356(2) . ?
C4 C5 1.404(2) . ?
C5 C6 1.402(2) . ?
C5 C7 1.452(2) . ?
C6 H6 0.9500 . ?
C7 O3 1.237(2) . ?
C7 H7 0.9500 . ?
O1 H1 0.8400 . ?
O2 H2A 0.8400 . ?
